data_7247033
loop_
_publ_author_name
'Faraonov, Maxim A.'
'Yudanova, Evgeniya I.'
'Kuzmin, Alexey V.'
'Khasanov, Salavat S.'
'Troyanov, Sergey I.'
'Otsuka, Akihiro'
'Yamochi, Hideki'
'Kitagawa, Hiroshi'
'Konarev, Dmitri V.'

_publ_section_title
;
 Synthesis, structure and properties of coordination complexes of tin(ii)
 phthalocyanine and naphthalocyanine with transition metal fragments
;
_journal_issue 33
_journal_name_full CrystEngComm
_journal_page_first 4620
_journal_page_last 4637
_journal_paper_doi 10.1039/D3CE00564J
_journal_volume 25
_journal_year 2023
_chemical_formula_moiety 'C42 H31 Cl2 Ir N8 Sn'
_chemical_formula_sum 'C42 H31 Cl2 Ir N8 Sn'
_chemical_formula_weight 1029.54
_space_group_crystal_system monoclinic
_space_group_IT_number 14
_space_group_name_Hall '-P 2ybc'
_space_group_name_H-M_alt 'P 1 21/c 1'
_atom_sites_solution_hydrogens geom
_atom_sites_solution_primary dual
_audit_creation_date 2023-05-14
_audit_creation_method
;
FinalCif V119 by Daniel Kratzert, Freiburg 2023,
https://dkratzert.de/finalcif.html
;
_audit_update_record
;
2023-05-21 deposited with the CCDC.	2023-07-13 downloaded from the CCDC.
;
_cell_angle_alpha 90
_cell_angle_beta 103.808(6)
_cell_angle_gamma 90
_cell_formula_units_Z 4
_cell_length_a 12.8043(8)
_cell_length_b 11.4261(7)
_cell_length_c 25.2186(17)
_cell_measurement_reflns_used 4043
_cell_measurement_temperature 100.0(8)
_cell_measurement_theta_max 25.9550
_cell_measurement_theta_min 1.6380
_cell_volume 3582.9(4)
_computing_cell_refinement 'CrysAlisPro 1.171.42.89a (Rigaku OD, 2023)'
_computing_data_collection 'CrysAlisPro 1.171.42.89a (Rigaku OD, 2023)'
_computing_data_reduction 'CrysAlisPro 1.171.42.89a (Rigaku OD, 2023)'
_computing_molecular_graphics 'Olex2 1.5 (Dolomanov et al., 2009)'
_computing_publication_material 'Olex2 1.5 (Dolomanov et al., 2009)'
_computing_structure_refinement 'SHELXL 2018/3 (Sheldrick, 2015)'
_computing_structure_solution 'SHELXT 2018/2 (Sheldrick, 2018)'
_diffrn_ambient_environment N~2~
_diffrn_ambient_temperature 100.0(8)
_diffrn_detector 'CCD plate'
_diffrn_detector_area_resol_mean 5.2283
_diffrn_detector_type AtlasS2
_diffrn_measured_fraction_theta_full 0.987
_diffrn_measured_fraction_theta_max 0.856
_diffrn_measurement_details
;
List of Runs (angles in degrees, time in seconds):

  # Type    Start    End  Width  t~exp~   \w     \q     \k     \f   Frames
#--------------------------------------------------------------------------
  1  \w     21.00 103.50   0.75  100.00    --   16.58  19.00  60.00  110
  2  \w    -10.00  16.25   0.75  100.00    --   16.58  19.00  60.00   35
  3  \w    -39.00 -12.00   0.75  100.00    --  -16.73 -60.00  35.71   36
  4  \w    -52.00 -25.00   0.75  100.00    --  -16.73  57.00 -60.00   36
  5  \w    -79.00  -1.00   0.75  100.00    --  -16.73 -60.00 121.68  104
;
_diffrn_measurement_device 'four-circle diffractometer'
_diffrn_measurement_device_type 'Xcalibur, AtlasS2, Gemini'
_diffrn_measurement_method '\w scans'
_diffrn_orient_matrix_type 'CrysAlisPro convention (1999,Acta A55,543-557)'
_diffrn_orient_matrix_UB_11 -0.0271532000
_diffrn_orient_matrix_UB_12 0.0455054000
_diffrn_orient_matrix_UB_13 -0.0169289000
_diffrn_orient_matrix_UB_21 0.0420714000
_diffrn_orient_matrix_UB_22 0.0393999000
_diffrn_orient_matrix_UB_23 0.0116803000
_diffrn_orient_matrix_UB_31 0.0272713000
_diffrn_orient_matrix_UB_32 -0.0152636000
_diffrn_orient_matrix_UB_33 -0.0204010000
_diffrn_radiation_monochromator graphite
_diffrn_radiation_probe x-ray
_diffrn_radiation_type 'Mo K\a'
_diffrn_radiation_wavelength 0.71073
_diffrn_reflns_av_R_equivalents 0.0776
_diffrn_reflns_av_unetI/netI 0.1532
_diffrn_reflns_Laue_measured_fraction_full 0.987
_diffrn_reflns_Laue_measured_fraction_max 0.856
_diffrn_reflns_limit_h_max 16
_diffrn_reflns_limit_h_min -17
_diffrn_reflns_limit_k_max 14
_diffrn_reflns_limit_k_min -15
_diffrn_reflns_limit_l_max 33
_diffrn_reflns_limit_l_min -31
_diffrn_reflns_number 18772
_diffrn_reflns_point_group_measured_fraction_full 0.987
_diffrn_reflns_point_group_measured_fraction_max 0.856
_diffrn_reflns_theta_full 25.242
_diffrn_reflns_theta_max 29.021
_diffrn_reflns_theta_min 1.638
_diffrn_source 'fine-focus sealed X-ray tube'
_diffrn_source_type 'Enhance (Mo) X-ray Source'
_exptl_absorpt_coefficient_mu 4.602
_exptl_absorpt_correction_T_max 1.00000
_exptl_absorpt_correction_T_min 0.99161
_exptl_absorpt_correction_type multi-scan
_exptl_absorpt_process_details
;
CrysAlisPro 1.171.42.89a (Rigaku Oxford Diffraction, 2023)
Empirical absorption correction using spherical harmonics,
implemented in SCALE3 ABSPACK scaling algorithm.
;
_exptl_crystal_colour 'metallic dark black'
_exptl_crystal_colour_lustre metallic
_exptl_crystal_colour_modifier dark
_exptl_crystal_colour_primary black
_exptl_crystal_density_diffrn 1.909
_exptl_crystal_description block
_exptl_crystal_F_000 2000
_exptl_crystal_size_max 0.217
_exptl_crystal_size_mid 0.046
_exptl_crystal_size_min 0.038
_refine_diff_density_max 1.597
_refine_diff_density_min -1.698
_refine_diff_density_rms 0.246
_refine_ls_extinction_method none
_refine_ls_goodness_of_fit_ref 1.054
_refine_ls_hydrogen_treatment constr
_refine_ls_matrix_type full
_refine_ls_number_parameters 492
_refine_ls_number_reflns 8183
_refine_ls_number_restraints 252
_refine_ls_restrained_S_all 1.039
_refine_ls_R_factor_all 0.1271
_refine_ls_R_factor_gt 0.0724
_refine_ls_shift/su_max 0.001
_refine_ls_shift/su_mean 0.000
_refine_ls_structure_factor_coef Fsqd
_refine_ls_weighting_details 'w=1/[\s^2^(Fo^2^)+(0.0304P)^2^+7.6738P] where P=(Fo^2^+2Fc^2^)/3'
_refine_ls_weighting_scheme calc
_refine_ls_wR_factor_gt 0.1171
_refine_ls_wR_factor_ref 0.1364
_reflns_Friedel_coverage 0.000
_reflns_number_gt 5240
_reflns_number_total 8183
_reflns_threshold_expression 'I > 2\s(I)'
_cod_data_source_file d3ce00564j2.cif
_cod_data_source_block PMCpIrCl2SnPc
_cod_depositor_comments 'Adding full bibliography for 7247026--7247038.cif.'
_cod_database_code 7247033
_chemical_oxdiff_formula 'C66 H34 Ir Cl2 Sn O6'
_olex2_refinement_description
;
1. Fixed Uiso
 At 1.2 times of:
  All C(H) groups
 At 1.5 times of:
  All C(H,H,H) groups
2. Uiso/Uaniso restraints and constraints
C101 \\sim C102 \\sim C103 \\sim C104 \\sim C105 \\sim C106 \\sim C107 \\sim
C108 \\sim C109 \\sim C110 \\sim C111 \\sim C112 \\sim C113 \\sim C114 \\sim
C115 \\sim C116 \\sim C117 \\sim C118 \\sim C119 \\sim C120 \\sim C121 \\sim
C122 \\sim C123 \\sim C124 \\sim C125 \\sim C126 \\sim C127 \\sim C128 \\sim
C129 \\sim C130 \\sim C131 \\sim C132 \\sim C201 \\sim C202 \\sim C203 \\sim
C204 \\sim C205 \\sim C206 \\sim C207 \\sim C208 \\sim C209 \\sim C210: within
2A with sigma of 0.001 and sigma for terminal atoms of 0.002 within 2A
3.a Aromatic/amide H refined with riding coordinates:
 C103(H103), C104(H104), C105(H105), C106(H106), C111(H111), C112(H112),
 C113(H113), C114(H114), C119(H119), C120(H120), C121(H121), C122(H122),
 C127(H127), C128(H128), C129(H129), C130(H130)
3.b Idealised Me refined as rotating group:
 C206(H20A,H20B,H20C), C207(H20D,H20E,H20F), C208(H20G,H20H,H20I), C209(H20J,
 H20K,H20L), C210(H21A,H21B,H21C)
;
_olex2_submission_special_instructions 'No special instructions were received'
_oxdiff_exptl_absorpt_empirical_details
;
Empirical correction (ABSPACK) includes:
- Absorption correction using spherical harmonics
- Frame scaling
;
_oxdiff_exptl_absorpt_empirical_full_max 1.090
_oxdiff_exptl_absorpt_empirical_full_min 0.954
_shelx_shelxl_version_number 2018/3
_shelx_space_group_comment
;
The symmetry employed for this shelxl refinement is uniquely defined
by the following loop, which should always be used as a source of
symmetry information in preference to the above space-group names.
They are only intended as comments.
;
_shelx_estimated_absorpt_t_min 0.435
_shelx_estimated_absorpt_t_max 0.845

loop_
_space_group_symop_operation_xyz
'x, y, z'
'-x, y+1/2, -z+1/2'
'-x, -y, -z'
'x, -y-1/2, z-1/2'

loop_
_atom_site_label
_atom_site_type_symbol
_atom_site_fract_x
_atom_site_fract_y
_atom_site_fract_z
_atom_site_U_iso_or_equiv
_atom_site_adp_type
_atom_site_occupancy
_atom_site_site_symmetry_order
_atom_site_calc_flag
_atom_site_refinement_flags_posn
_atom_site_refinement_flags_adp
_atom_site_refinement_flags_occupancy
_atom_site_disorder_assembly
_atom_site_disorder_group
Ir21 Ir 0.77570(3) 0.88474(4) 0.62612(2) 0.02111(13) Uani 1 1 d . . . . .
Sn11 Sn 0.68672(5) 0.68263(6) 0.61735(3) 0.01808(18) Uani 1 1 d . . . . .
Cl21 Cl 0.9158(2) 0.7873(2) 0.69125(12) 0.0328(7) Uani 1 1 d . . . . .
Cl22 Cl 0.8590(2) 0.8185(2) 0.55482(12) 0.0325(7) Uani 1 1 d . . . . .
N101 N 0.7950(7) 0.5396(7) 0.6111(3) 0.021(2) Uani 1 1 d . . . . .
N102 N 0.7776(7) 0.5347(7) 0.5142(3) 0.021(2) Uani 1 1 d . . . . .
N103 N 0.6173(6) 0.6194(7) 0.5344(3) 0.0179(19) Uani 1 1 d . . . . .
N104 N 0.4322(6) 0.6821(7) 0.5211(4) 0.022(2) Uani 1 1 d . . . . .
N105 N 0.5140(6) 0.6695(7) 0.6178(3) 0.0173(19) Uani 1 1 d . . . . .
N106 N 0.5331(6) 0.6667(7) 0.7166(3) 0.019(2) Uani 1 1 d . . . . .
N107 N 0.6956(7) 0.5960(7) 0.6946(3) 0.020(2) Uani 1 1 d . . . . .
N108 N 0.8670(6) 0.4951(7) 0.7067(4) 0.025(2) Uani 1 1 d . . . . .
C101 C 0.8691(8) 0.4919(8) 0.6562(4) 0.0175(10) Uani 1 1 d . U . . .
C102 C 0.9527(8) 0.4345(8) 0.6352(4) 0.0179(9) Uani 1 1 d . U . . .
C103 C 1.0427(8) 0.3719(8) 0.6622(4) 0.0181(9) Uani 1 1 d . U . . .
H103 H 1.059118 0.362603 0.700774 0.022 Uiso 1 1 calc R U . . .
C104 C 1.1068(8) 0.3243(8) 0.6320(4) 0.0181(9) Uani 1 1 d . U . . .
H104 H 1.170076 0.283518 0.649747 0.022 Uiso 1 1 calc R U . . .
C105 C 1.0811(8) 0.3345(8) 0.5754(4) 0.0182(9) Uani 1 1 d . U . . .
H105 H 1.126256 0.298844 0.555124 0.022 Uiso 1 1 calc R U . . .
C106 C 0.9905(7) 0.3957(8) 0.5479(4) 0.0182(9) Uani 1 1 d . U . . .
H106 H 0.972691 0.402909 0.509302 0.022 Uiso 1 1 calc R U . . .
C107 C 0.9277(8) 0.4456(8) 0.5792(4) 0.0180(9) Uani 1 1 d . U . . .
C108 C 0.8266(8) 0.5118(8) 0.5630(4) 0.0180(10) Uani 1 1 d . U . . .
C109 C 0.6798(9) 0.5825(9) 0.4988(4) 0.0221(11) Uani 1 1 d . U . . .
C110 C 0.6167(8) 0.6003(9) 0.4435(4) 0.0223(10) Uani 1 1 d . U . . .
C111 C 0.6407(9) 0.5785(8) 0.3935(4) 0.0225(10) Uani 1 1 d . U . . .
H111 H 0.708850 0.548243 0.391660 0.027 Uiso 1 1 calc R U . . .
C112 C 0.5629(8) 0.6020(8) 0.3469(4) 0.0228(10) Uani 1 1 d . U . . .
H112 H 0.578385 0.589737 0.312355 0.027 Uiso 1 1 calc R U . . .
C113 C 0.4593(8) 0.6443(8) 0.3493(4) 0.0231(10) Uani 1 1 d . U . . .
H113 H 0.405954 0.658647 0.316687 0.028 Uiso 1 1 calc R U . . .
C114 C 0.4375(9) 0.6640(9) 0.3992(4) 0.0227(10) Uani 1 1 d . U . . .
H114 H 0.369181 0.692479 0.401847 0.027 Uiso 1 1 calc R U . . .
C115 C 0.5176(9) 0.6413(8) 0.4456(4) 0.0225(10) Uani 1 1 d . U . . .
C116 C 0.5183(9) 0.6513(8) 0.5026(4) 0.0225(11) Uani 1 1 d . U . . .
C117 C 0.4321(8) 0.6856(9) 0.5745(4) 0.0216(11) Uani 1 1 d . U . . .
C118 C 0.3324(8) 0.7045(9) 0.5926(4) 0.0222(10) Uani 1 1 d . U . . .
C119 C 0.2256(8) 0.7146(8) 0.5639(4) 0.0226(10) Uani 1 1 d . U . . .
H119 H 0.205826 0.715720 0.525111 0.027 Uiso 1 1 calc R U . . .
C120 C 0.1502(8) 0.7229(9) 0.5944(4) 0.0231(10) Uani 1 1 d . U . . .
H120 H 0.076434 0.729999 0.576246 0.028 Uiso 1 1 calc R U . . .
C121 C 0.1788(8) 0.7211(9) 0.6510(4) 0.0232(10) Uani 1 1 d . U . . .
H121 H 0.123909 0.725016 0.670495 0.028 Uiso 1 1 calc R U . . .
C122 C 0.2867(8) 0.7137(8) 0.6803(5) 0.0231(10) Uani 1 1 d . U . . .
H122 H 0.306343 0.714525 0.719061 0.028 Uiso 1 1 calc R U . . .
C123 C 0.3639(8) 0.7051(9) 0.6494(4) 0.0226(10) Uani 1 1 d . U . . .
C124 C 0.4773(8) 0.6813(9) 0.6651(4) 0.0226(11) Uani 1 1 d . U . . .
C125 C 0.6322(8) 0.6257(9) 0.7311(4) 0.0235(11) Uani 1 1 d . U . . .
C126 C 0.6868(8) 0.5940(9) 0.7858(4) 0.0237(10) Uani 1 1 d . U . . .
C127 C 0.6612(8) 0.6085(9) 0.8349(4) 0.0240(10) Uani 1 1 d . U . . .
H127 H 0.594701 0.642798 0.836986 0.029 Uiso 1 1 calc R U . . .
C128 C 0.7344(8) 0.5720(9) 0.8813(4) 0.0243(10) Uani 1 1 d . U . . .
H128 H 0.718744 0.583782 0.915852 0.029 Uiso 1 1 calc R U . . .
C129 C 0.8315(8) 0.5179(9) 0.8788(4) 0.0244(10) Uani 1 1 d . U . . .
H129 H 0.880303 0.492537 0.911317 0.029 Uiso 1 1 calc R U . . .
C130 C 0.8555(9) 0.5020(9) 0.8294(4) 0.0242(10) Uani 1 1 d . U . . .
H130 H 0.920570 0.464583 0.827139 0.029 Uiso 1 1 calc R U . . .
C131 C 0.7838(8) 0.5411(9) 0.7823(4) 0.0239(10) Uani 1 1 d . U . . .
C132 C 0.7867(9) 0.5435(9) 0.7261(4) 0.0240(11) Uani 1 1 d . U . . .
C201 C 0.6327(10) 0.9938(10) 0.6163(5) 0.0348(11) Uani 1 1 d . U . . .
C202 C 0.7017(9) 1.0044(10) 0.6723(5) 0.0347(11) Uani 1 1 d . U . . .
C203 C 0.8025(9) 1.0550(10) 0.6687(5) 0.0348(11) Uani 1 1 d . U . . .
C204 C 0.7979(9) 1.0742(10) 0.6117(5) 0.0346(11) Uani 1 1 d . U . . .
C205 C 0.6973(9) 1.0313(10) 0.5820(5) 0.0348(11) Uani 1 1 d . U . . .
C206 C 0.5219(9) 0.9571(10) 0.6033(5) 0.0366(15) Uani 1 1 d . U . . .
H20A H 0.509339 0.902037 0.572616 0.055 Uiso 1 1 calc R U . . .
H20B H 0.475208 1.025534 0.593237 0.055 Uiso 1 1 calc R U . . .
H20C H 0.505605 0.918736 0.635142 0.055 Uiso 1 1 calc R U . . .
C207 C 0.6636(9) 0.9765(9) 0.7222(5) 0.0348(15) Uani 1 1 d . U . . .
H20D H 0.610725 0.913014 0.714172 0.052 Uiso 1 1 calc R U . . .
H20E H 0.630254 1.046079 0.733844 0.052 Uiso 1 1 calc R U . . .
H20F H 0.724781 0.952015 0.751492 0.052 Uiso 1 1 calc R U . . .
C208 C 0.8883(9) 1.0919(9) 0.7147(5) 0.0363(15) Uani 1 1 d . U . . .
H20G H 0.869381 1.070956 0.748901 0.054 Uiso 1 1 calc R U . . .
H20H H 0.897695 1.176892 0.713239 0.054 Uiso 1 1 calc R U . . .
H20I H 0.955417 1.052772 0.712856 0.054 Uiso 1 1 calc R U . . .
C209 C 0.8818(9) 1.1258(9) 0.5885(5) 0.0348(15) Uani 1 1 d . U . . .
H20J H 0.947106 1.137463 0.617518 0.052 Uiso 1 1 calc R U . . .
H20K H 0.856991 1.201328 0.571734 0.052 Uiso 1 1 calc R U . . .
H20L H 0.897500 1.073113 0.560726 0.052 Uiso 1 1 calc R U . . .
C210 C 0.6590(9) 1.0367(10) 0.5214(5) 0.0367(15) Uani 1 1 d . U . . .
H21A H 0.720918 1.042117 0.504977 0.055 Uiso 1 1 calc R U . . .
H21B H 0.613013 1.105605 0.511107 0.055 Uiso 1 1 calc R U . . .
H21C H 0.617751 0.965858 0.508150 0.055 Uiso 1 1 calc R U . . .

loop_
_atom_site_aniso_label
_atom_site_aniso_U_11
_atom_site_aniso_U_22
_atom_site_aniso_U_33
_atom_site_aniso_U_23
_atom_site_aniso_U_13
_atom_site_aniso_U_12
Ir21 0.0166(2) 0.0190(2) 0.0288(3) 0.0001(2) 0.00739(18) 0.00013(18)
Sn11 0.0144(4) 0.0177(4) 0.0228(4) 0.0021(3) 0.0058(3) 0.0005(3)
Cl21 0.0244(15) 0.0334(17) 0.0373(18) 0.0006(14) 0.0009(13) -0.0005(13)
Cl22 0.0310(17) 0.0297(16) 0.0431(19) -0.0036(15) 0.0210(15) 0.0012(13)
N101 0.020(5) 0.016(5) 0.029(6) -0.005(4) 0.010(4) -0.005(4)
N102 0.023(5) 0.022(5) 0.020(5) 0.001(4) 0.011(4) -0.012(4)
N103 0.009(4) 0.024(5) 0.020(5) -0.001(4) 0.002(4) -0.004(4)
N104 0.011(4) 0.014(5) 0.037(6) 0.006(4) 0.002(4) -0.003(4)
N105 0.007(4) 0.013(4) 0.031(6) 0.005(4) 0.004(4) -0.004(3)
N106 0.011(4) 0.019(5) 0.030(6) 0.003(4) 0.006(4) -0.001(3)
N107 0.020(5) 0.015(5) 0.024(5) 0.004(4) 0.005(4) 0.004(4)
N108 0.015(5) 0.022(5) 0.036(6) 0.011(4) 0.003(4) 0.005(4)
C101 0.014(2) 0.014(2) 0.023(2) 0.001(2) 0.0030(19) -0.0024(18)
C102 0.014(2) 0.015(2) 0.024(2) 0.0010(18) 0.0030(17) -0.0029(16)
C103 0.015(2) 0.015(2) 0.024(2) 0.0009(19) 0.0032(17) -0.0028(16)
C104 0.015(2) 0.015(2) 0.024(2) 0.0009(19) 0.0035(18) -0.0031(16)
C105 0.015(2) 0.015(2) 0.024(2) 0.0011(19) 0.0035(18) -0.0034(16)
C106 0.015(2) 0.015(2) 0.024(2) 0.0013(19) 0.0030(17) -0.0038(16)
C107 0.015(2) 0.015(2) 0.024(2) 0.0011(18) 0.0028(17) -0.0038(16)
C108 0.014(2) 0.015(2) 0.024(2) 0.001(2) 0.0028(19) -0.0043(18)
C109 0.025(2) 0.017(2) 0.026(2) 0.002(2) 0.008(2) -0.0061(19)
C110 0.025(2) 0.017(2) 0.026(2) 0.0024(19) 0.0080(19) -0.0062(17)
C111 0.025(2) 0.017(2) 0.026(2) 0.002(2) 0.0080(19) -0.0063(18)
C112 0.026(2) 0.017(2) 0.026(2) 0.002(2) 0.0077(19) -0.0066(18)
C113 0.026(2) 0.017(2) 0.026(2) 0.003(2) 0.0073(19) -0.0068(18)
C114 0.026(2) 0.017(2) 0.026(2) 0.002(2) 0.0077(19) -0.0066(18)
C115 0.026(2) 0.017(2) 0.026(2) 0.0023(19) 0.0078(19) -0.0064(17)
C116 0.025(2) 0.017(2) 0.026(2) 0.002(2) 0.008(2) -0.0062(19)
C117 0.017(2) 0.019(2) 0.030(3) 0.003(2) 0.008(2) 0.0020(19)
C118 0.018(2) 0.019(2) 0.030(2) 0.0030(19) 0.0076(19) 0.0019(17)
C119 0.018(2) 0.019(2) 0.031(2) 0.0028(19) 0.0073(19) 0.0020(18)
C120 0.019(2) 0.020(2) 0.031(2) 0.003(2) 0.007(2) 0.0025(18)
C121 0.019(2) 0.020(2) 0.032(2) 0.002(2) 0.007(2) 0.0026(18)
C122 0.019(2) 0.020(2) 0.031(2) 0.0024(19) 0.0071(19) 0.0025(18)
C123 0.018(2) 0.019(2) 0.031(2) 0.0027(19) 0.0075(19) 0.0020(17)
C124 0.019(2) 0.019(2) 0.031(3) 0.003(2) 0.007(2) 0.0019(19)
C125 0.024(2) 0.021(2) 0.028(3) 0.004(2) 0.010(2) -0.004(2)
C126 0.024(2) 0.021(2) 0.028(2) 0.005(2) 0.0102(19) -0.0039(18)
C127 0.024(2) 0.021(2) 0.028(2) 0.005(2) 0.0102(19) -0.0041(18)
C128 0.025(2) 0.021(2) 0.029(2) 0.005(2) 0.010(2) -0.0044(18)
C129 0.025(2) 0.022(2) 0.029(2) 0.005(2) 0.010(2) -0.0042(18)
C130 0.025(2) 0.021(2) 0.028(2) 0.004(2) 0.0097(19) -0.0041(18)
C131 0.024(2) 0.021(2) 0.028(2) 0.004(2) 0.0098(19) -0.0039(18)
C132 0.025(2) 0.021(2) 0.028(3) 0.004(2) 0.009(2) -0.004(2)
C201 0.033(2) 0.023(2) 0.050(3) -0.005(2) 0.015(2) -0.0016(18)
C202 0.033(2) 0.023(2) 0.050(3) -0.005(2) 0.015(2) -0.0017(18)
C203 0.033(2) 0.023(2) 0.050(3) -0.004(2) 0.015(2) -0.0018(18)
C204 0.033(2) 0.023(2) 0.050(3) -0.004(2) 0.015(2) -0.0019(18)
C205 0.033(2) 0.023(2) 0.050(3) -0.004(2) 0.014(2) -0.0017(18)
C206 0.033(3) 0.024(3) 0.053(3) -0.005(3) 0.012(3) 0.000(3)
C207 0.035(3) 0.024(3) 0.049(3) -0.006(3) 0.017(3) -0.004(3)
C208 0.035(3) 0.025(3) 0.050(3) -0.005(3) 0.012(3) -0.002(2)
C209 0.033(3) 0.023(3) 0.050(3) -0.002(3) 0.013(3) -0.003(2)
C210 0.035(3) 0.024(3) 0.051(3) -0.002(3) 0.012(3) -0.002(3)

loop_
_atom_type_symbol
_atom_type_description
_atom_type_scat_dispersion_real
_atom_type_scat_dispersion_imag
_atom_type_scat_source
C C 0.0033 0.0016 'International Tables Vol C Tables 4.2.6.8 and 6.1.1.4'
H H 0.0000 0.0000 'International Tables Vol C Tables 4.2.6.8 and 6.1.1.4'
Cl Cl 0.1484 0.1585 'International Tables Vol C Tables 4.2.6.8 and 6.1.1.4'
Ir Ir -1.4442 7.9887 'International Tables Vol C Tables 4.2.6.8 and 6.1.1.4'
N N 0.0061 0.0033 'International Tables Vol C Tables 4.2.6.8 and 6.1.1.4'
Sn Sn -0.6537 1.4246 'International Tables Vol C Tables 4.2.6.8 and 6.1.1.4'

loop_
_exptl_crystal_face_index_h
_exptl_crystal_face_index_k
_exptl_crystal_face_index_l
_exptl_crystal_face_perp_dist
0 -1 2 0.0207
0 1 -2 0.0171
2 -1 -2 0.0627
-2 1 2 0.1009
0 0 -1 0.0244
0 0 1 0.0162
0 -1 -1 0.0250
0 1 1 0.0132

loop_
_geom_angle_atom_site_label_1
_geom_angle_atom_site_label_2
_geom_angle_atom_site_label_3
_geom_angle
_geom_angle_site_symmetry_1
_geom_angle_site_symmetry_3
_geom_angle_publ_flag
Cl21 Ir21 Sn11 83.41(7) . . ?
Cl21 Ir21 Cl22 88.47(10) . . ?
Cl22 Ir21 Sn11 85.41(7) . . ?
C201 Ir21 Sn11 99.3(3) . . ?
C201 Ir21 Cl21 144.5(3) . . ?
C201 Ir21 Cl22 127.0(3) . . ?
C201 Ir21 C203 65.2(4) . . ?
C201 Ir21 C204 64.0(4) . . ?
C202 Ir21 Sn11 112.0(3) . . ?
C202 Ir21 Cl21 106.1(4) . . ?
C202 Ir21 Cl22 158.1(3) . . ?
C202 Ir21 C201 40.0(4) . . ?
C202 Ir21 C203 38.4(4) . . ?
C202 Ir21 C204 64.0(4) . . ?
C203 Ir21 Sn11 148.3(3) . . ?
C203 Ir21 Cl21 94.1(3) . . ?
C203 Ir21 Cl22 126.2(3) . . ?
C203 Ir21 C204 37.9(4) . . ?
C204 Ir21 Sn11 159.2(3) . . ?
C204 Ir21 Cl21 117.4(3) . . ?
C204 Ir21 Cl22 95.0(3) . . ?
C205 Ir21 Sn11 121.4(3) . . ?
C205 Ir21 Cl21 155.1(3) . . ?
C205 Ir21 Cl22 95.4(3) . . ?
C205 Ir21 C201 37.9(4) . . ?
C205 Ir21 C202 64.5(4) . . ?
C205 Ir21 C203 63.9(5) . . ?
C205 Ir21 C204 37.8(4) . . ?
N101 Sn11 Ir21 114.0(2) . . ?
N101 Sn11 N103 78.6(3) . . ?
N101 Sn11 N105 127.1(3) . . ?
N103 Sn11 Ir21 116.8(2) . . ?
N103 Sn11 N105 78.7(3) . . ?
N105 Sn11 Ir21 118.9(2) . . ?
N107 Sn11 Ir21 114.1(2) . . ?
N107 Sn11 N101 79.9(3) . . ?
N107 Sn11 N103 129.1(3) . . ?
N107 Sn11 N105 78.6(3) . . ?
C101 N101 Sn11 123.5(6) . . ?
C108 N101 Sn11 123.6(7) . . ?
C108 N101 C101 109.5(8) . . ?
C108 N102 C109 125.3(9) . . ?
C109 N103 Sn11 123.2(7) . . ?
C116 N103 Sn11 125.1(6) . . ?
C116 N103 C109 107.1(8) . . ?
C116 N104 C117 123.4(9) . . ?
C117 N105 Sn11 125.3(6) . . ?
C117 N105 C124 109.1(8) . . ?
C124 N105 Sn11 122.6(7) . . ?
C125 N106 C124 124.6(9) . . ?
C125 N107 Sn11 124.3(7) . . ?
C132 N107 Sn11 124.9(6) . . ?
C132 N107 C125 105.6(8) . . ?
C101 N108 C132 124.6(9) . . ?
N101 C101 C102 107.1(8) . . ?
N108 C101 N101 128.5(9) . . ?
N108 C101 C102 124.4(10) . . ?
C103 C102 C101 130.5(9) . . ?
C107 C102 C101 108.6(9) . . ?
C107 C102 C103 120.9(9) . . ?
C102 C103 H103 121.0 . . ?
C104 C103 C102 118.1(10) . . ?
C104 C103 H103 121.0 . . ?
C103 C104 H104 119.5 . . ?
C103 C104 C105 121.1(10) . . ?
C105 C104 H104 119.5 . . ?
C104 C105 H105 119.4 . . ?
C106 C105 C104 121.2(9) . . ?
C106 C105 H105 119.4 . . ?
C105 C106 H106 121.5 . . ?
C107 C106 C105 117.1(10) . . ?
C107 C106 H106 121.5 . . ?
C102 C107 C106 121.6(10) . . ?
C102 C107 C108 107.9(8) . . ?
C106 C107 C108 130.4(10) . . ?
N101 C108 C107 107.0(9) . . ?
N102 C108 N101 127.9(9) . . ?
N102 C108 C107 125.1(9) . . ?
N102 C109 N103 125.2(10) . . ?
N102 C109 C110 127.2(9) . . ?
N103 C109 C110 107.5(9) . . ?
C111 C110 C109 130.9(10) . . ?
C115 C110 C109 108.6(9) . . ?
C115 C110 C111 120.5(11) . . ?
C110 C111 H111 121.0 . . ?
C112 C111 C110 117.9(10) . . ?
C112 C111 H111 121.0 . . ?
C111 C112 H112 119.3 . . ?
C111 C112 C113 121.5(10) . . ?
C113 C112 H112 119.3 . . ?
C112 C113 H113 120.3 . . ?
C114 C113 C112 119.3(11) . . ?
C114 C113 H113 120.3 . . ?
C113 C114 H114 120.9 . . ?
C113 C114 C115 118.2(10) . . ?
C115 C114 H114 120.9 . . ?
C110 C115 C114 122.6(10) . . ?
C110 C115 C116 106.4(10) . . ?
C114 C115 C116 131.0(10) . . ?
N103 C116 C115 110.2(9) . . ?
N104 C116 N103 125.8(10) . . ?
N104 C116 C115 123.9(10) . . ?
N104 C117 C118 121.5(10) . . ?
N105 C117 N104 128.7(9) . . ?
N105 C117 C118 109.8(9) . . ?
C119 C118 C117 131.9(10) . . ?
C123 C118 C117 105.1(9) . . ?
C123 C118 C119 122.9(9) . . ?
C118 C119 H119 121.7 . . ?
C120 C119 C118 116.6(10) . . ?
C120 C119 H119 121.7 . . ?
C119 C120 H120 119.1 . . ?
C119 C120 C121 121.8(10) . . ?
C121 C120 H120 119.1 . . ?
C120 C121 H121 119.1 . . ?
C120 C121 C122 121.8(9) . . ?
C122 C121 H121 119.1 . . ?
C121 C122 H122 121.7 . . ?
C123 C122 C121 116.6(10) . . ?
C123 C122 H122 121.7 . . ?
C118 C123 C122 120.2(10) . . ?
C118 C123 C124 108.0(8) . . ?
C122 C123 C124 131.3(10) . . ?
N105 C124 C123 108.0(9) . . ?
N106 C124 N105 127.7(9) . . ?
N106 C124 C123 124.2(9) . . ?
N106 C125 N107 125.0(10) . . ?
N106 C125 C126 124.7(9) . . ?
N107 C125 C126 110.0(9) . . ?
C127 C126 C125 132.4(10) . . ?
C127 C126 C131 121.2(10) . . ?
C131 C126 C125 106.5(9) . . ?
C126 C127 H127 120.9 . . ?
C126 C127 C128 118.1(10) . . ?
C128 C127 H127 120.9 . . ?
C127 C128 H128 119.1 . . ?
C127 C128 C129 121.7(10) . . ?
C129 C128 H128 119.1 . . ?
C128 C129 H129 120.2 . . ?
C130 C129 C128 119.6(11) . . ?
C130 C129 H129 120.2 . . ?
C129 C130 H130 120.3 . . ?
C129 C130 C131 119.3(10) . . ?
C131 C130 H130 120.3 . . ?
C126 C131 C132 106.7(10) . . ?
C130 C131 C126 120.0(9) . . ?
C130 C131 C132 133.2(10) . . ?
N107 C132 C131 111.1(9) . . ?
N108 C132 N107 125.3(9) . . ?
N108 C132 C131 123.5(10) . . ?
C202 C201 Ir21 69.2(7) . . ?
C205 C201 Ir21 69.0(7) . . ?
C205 C201 C202 105.0(11) . . ?
C205 C201 C206 130.0(12) . . ?
C206 C201 Ir21 128.0(8) . . ?
C206 C201 C202 124.9(10) . . ?
C201 C202 Ir21 70.8(6) . . ?
C201 C202 C207 123.1(10) . . ?
C203 C202 Ir21 72.8(6) . . ?
C203 C202 C201 108.2(10) . . ?
C203 C202 C207 128.4(12) . . ?
C207 C202 Ir21 126.6(8) . . ?
C202 C203 Ir21 68.8(6) . . ?
C202 C203 C204 107.5(11) . . ?
C202 C203 C208 125.6(11) . . ?
C204 C203 Ir21 71.6(6) . . ?
C204 C203 C208 126.5(10) . . ?
C208 C203 Ir21 130.0(9) . . ?
C203 C204 Ir21 70.4(6) . . ?
C203 C204 C209 126.8(12) . . ?
C205 C204 Ir21 67.3(6) . . ?
C205 C204 C203 106.9(10) . . ?
C205 C204 C209 126.2(11) . . ?
C209 C204 Ir21 126.3(8) . . ?
C201 C205 Ir21 73.1(7) . . ?
C201 C205 C204 112.1(11) . . ?
C201 C205 C210 123.2(11) . . ?
C204 C205 Ir21 74.9(7) . . ?
C204 C205 C210 124.3(10) . . ?
C210 C205 Ir21 124.6(8) . . ?
C201 C206 H20A 109.5 . . ?
C201 C206 H20B 109.5 . . ?
C201 C206 H20C 109.5 . . ?
H20A C206 H20B 109.5 . . ?
H20A C206 H20C 109.5 . . ?
H20B C206 H20C 109.5 . . ?
C202 C207 H20D 109.5 . . ?
C202 C207 H20E 109.5 . . ?
C202 C207 H20F 109.5 . . ?
H20D C207 H20E 109.5 . . ?
H20D C207 H20F 109.5 . . ?
H20E C207 H20F 109.5 . . ?
C203 C208 H20G 109.5 . . ?
C203 C208 H20H 109.5 . . ?
C203 C208 H20I 109.5 . . ?
H20G C208 H20H 109.5 . . ?
H20G C208 H20I 109.5 . . ?
H20H C208 H20I 109.5 . . ?
C204 C209 H20J 109.5 . . ?
C204 C209 H20K 109.5 . . ?
C204 C209 H20L 109.5 . . ?
H20J C209 H20K 109.5 . . ?
H20J C209 H20L 109.5 . . ?
H20K C209 H20L 109.5 . . ?
C205 C210 H21A 109.5 . . ?
C205 C210 H21B 109.5 . . ?
C205 C210 H21C 109.5 . . ?
H21A C210 H21B 109.5 . . ?
H21A C210 H21C 109.5 . . ?
H21B C210 H21C 109.5 . . ?

loop_
_geom_bond_atom_site_label_1
_geom_bond_atom_site_label_2
_geom_bond_distance
_geom_bond_site_symmetry_2
_geom_bond_publ_flag
Ir21 Sn11 2.5612(8) . ?
Ir21 Cl21 2.398(3) . ?
Ir21 Cl22 2.421(2) . ?
Ir21 C201 2.179(11) . ?
Ir21 C202 2.157(10) . ?
Ir21 C203 2.209(11) . ?
Ir21 C204 2.225(11) . ?
Ir21 C205 2.126(12) . ?
Sn11 N101 2.173(8) . ?
Sn11 N103 2.191(8) . ?
Sn11 N105 2.219(7) . ?
Sn11 N107 2.165(8) . ?
N101 C101 1.405(13) . ?
N101 C108 1.403(12) . ?
N102 C108 1.268(12) . ?
N102 C109 1.336(13) . ?
N103 C109 1.402(12) . ?
N103 C116 1.378(13) . ?
N104 C116 1.343(12) . ?
N104 C117 1.349(12) . ?
N105 C117 1.333(13) . ?
N105 C124 1.390(12) . ?
N106 C124 1.336(13) . ?
N106 C125 1.319(12) . ?
N107 C125 1.405(11) . ?
N107 C132 1.382(13) . ?
N108 C101 1.282(12) . ?
N108 C132 1.357(12) . ?
C101 C102 1.458(13) . ?
C102 C103 1.389(13) . ?
C102 C107 1.377(13) . ?
C103 H103 0.9500 . ?
C103 C104 1.360(12) . ?
C104 H104 0.9500 . ?
C104 C105 1.390(13) . ?
C105 H105 0.9500 . ?
C105 C106 1.389(13) . ?
C106 H106 0.9500 . ?
C106 C107 1.377(12) . ?
C107 C108 1.471(13) . ?
C109 C110 1.451(15) . ?
C110 C111 1.388(13) . ?
C110 C115 1.366(13) . ?
C111 H111 0.9500 . ?
C111 C112 1.374(14) . ?
C112 H112 0.9500 . ?
C112 C113 1.427(13) . ?
C113 H113 0.9500 . ?
C113 C114 1.370(13) . ?
C114 H114 0.9500 . ?
C114 C115 1.385(15) . ?
C115 C116 1.438(14) . ?
C117 C118 1.471(13) . ?
C118 C119 1.391(13) . ?
C118 C123 1.391(14) . ?
C119 H119 0.9500 . ?
C119 C120 1.375(12) . ?
C120 H120 0.9500 . ?
C120 C121 1.385(14) . ?
C121 H121 0.9500 . ?
C121 C122 1.406(13) . ?
C122 H122 0.9500 . ?
C122 C123 1.400(13) . ?
C123 C124 1.437(13) . ?
C125 C126 1.437(15) . ?
C126 C127 1.363(13) . ?
C126 C131 1.403(13) . ?
C127 H127 0.9500 . ?
C127 C128 1.378(14) . ?
C128 H128 0.9500 . ?
C128 C129 1.403(13) . ?
C129 H129 0.9500 . ?
C129 C130 1.365(13) . ?
C130 H130 0.9500 . ?
C130 C131 1.389(14) . ?
C131 C132 1.427(14) . ?
C201 C202 1.482(17) . ?
C201 C205 1.400(14) . ?
C201 C206 1.441(15) . ?
C202 C203 1.437(15) . ?
C202 C207 1.488(14) . ?
C203 C204 1.441(16) . ?
C203 C208 1.456(16) . ?
C204 C205 1.414(16) . ?
C204 C209 1.464(14) . ?
C205 C210 1.491(16) . ?
C206 H20A 0.9800 . ?
C206 H20B 0.9800 . ?
C206 H20C 0.9800 . ?
C207 H20D 0.9800 . ?
C207 H20E 0.9800 . ?
C207 H20F 0.9800 . ?
C208 H20G 0.9800 . ?
C208 H20H 0.9800 . ?
C208 H20I 0.9800 . ?
C209 H20J 0.9800 . ?
C209 H20K 0.9800 . ?
C209 H20L 0.9800 . ?
C210 H21A 0.9800 . ?
C210 H21B 0.9800 . ?
C210 H21C 0.9800 . ?

loop_
_geom_torsion_atom_site_label_1
_geom_torsion_atom_site_label_2
_geom_torsion_atom_site_label_3
_geom_torsion_atom_site_label_4
_geom_torsion
_geom_torsion_site_symmetry_1
_geom_torsion_site_symmetry_2
_geom_torsion_site_symmetry_3
_geom_torsion_site_symmetry_4
_geom_torsion_publ_flag
Ir21 C201 C202 C203 63.6(8) . . . . ?
Ir21 C201 C202 C207 -121.8(11) . . . . ?
Ir21 C201 C205 C204 -65.3(9) . . . . ?
Ir21 C201 C205 C210 120.7(11) . . . . ?
Ir21 C202 C203 C204 61.5(8) . . . . ?
Ir21 C202 C203 C208 -124.7(12) . . . . ?
Ir21 C203 C204 C205 57.5(8) . . . . ?
Ir21 C203 C204 C209 -121.2(11) . . . . ?
Ir21 C204 C205 C201 64.2(9) . . . . ?
Ir21 C204 C205 C210 -121.9(11) . . . . ?
Sn11 N101 C101 N108 22.5(14) . . . . ?
Sn11 N101 C101 C102 -158.0(6) . . . . ?
Sn11 N101 C108 N102 -23.8(14) . . . . ?
Sn11 N101 C108 C107 158.2(6) . . . . ?
Sn11 N103 C109 N102 29.5(13) . . . . ?
Sn11 N103 C109 C110 -153.4(7) . . . . ?
Sn11 N103 C116 N104 -29.8(14) . . . . ?
Sn11 N103 C116 C115 153.2(6) . . . . ?
Sn11 N105 C117 N104 19.1(16) . . . . ?
Sn11 N105 C117 C118 -163.3(6) . . . . ?
Sn11 N105 C124 N106 -21.7(14) . . . . ?
Sn11 N105 C124 C123 162.1(6) . . . . ?
Sn11 N107 C125 N106 32.0(14) . . . . ?
Sn11 N107 C125 C126 -153.8(7) . . . . ?
Sn11 N107 C132 N108 -28.8(15) . . . . ?
Sn11 N107 C132 C131 154.2(7) . . . . ?
N101 C101 C102 C103 -178.3(10) . . . . ?
N101 C101 C102 C107 -1.2(11) . . . . ?
N102 C109 C110 C111 -3.0(18) . . . . ?
N102 C109 C110 C115 174.3(9) . . . . ?
N103 C109 C110 C111 179.9(10) . . . . ?
N103 C109 C110 C115 -2.8(12) . . . . ?
N104 C117 C118 C119 4.4(18) . . . . ?
N104 C117 C118 C123 -178.8(9) . . . . ?
N105 C117 C118 C119 -173.4(11) . . . . ?
N105 C117 C118 C123 3.4(12) . . . . ?
N106 C125 C126 C127 -8.6(19) . . . . ?
N106 C125 C126 C131 172.6(10) . . . . ?
N107 C125 C126 C127 177.1(10) . . . . ?
N107 C125 C126 C131 -1.7(12) . . . . ?
N108 C101 C102 C103 1.3(17) . . . . ?
N108 C101 C102 C107 178.3(9) . . . . ?
C101 N101 C108 N102 176.4(10) . . . . ?
C101 N101 C108 C107 -1.5(10) . . . . ?
C101 N108 C132 N107 0.3(17) . . . . ?
C101 N108 C132 C131 176.9(10) . . . . ?
C101 C102 C103 C104 178.3(10) . . . . ?
C101 C102 C107 C106 -177.5(9) . . . . ?
C101 C102 C107 C108 0.3(11) . . . . ?
C102 C103 C104 C105 -2.2(14) . . . . ?
C102 C107 C108 N101 0.8(11) . . . . ?
C102 C107 C108 N102 -177.3(9) . . . . ?
C103 C102 C107 C106 -0.1(15) . . . . ?
C103 C102 C107 C108 177.7(9) . . . . ?
C103 C104 C105 C106 1.5(15) . . . . ?
C104 C105 C106 C107 0.0(14) . . . . ?
C105 C106 C107 C102 -0.6(14) . . . . ?
C105 C106 C107 C108 -177.9(9) . . . . ?
C106 C107 C108 N101 178.3(9) . . . . ?
C106 C107 C108 N102 0.2(17) . . . . ?
C107 C102 C103 C104 1.5(14) . . . . ?
C108 N101 C101 N108 -177.8(10) . . . . ?
C108 N101 C101 C102 1.7(10) . . . . ?
C108 N102 C109 N103 2.7(16) . . . . ?
C108 N102 C109 C110 -173.8(10) . . . . ?
C109 N102 C108 N101 -6.0(17) . . . . ?
C109 N102 C108 C107 171.7(9) . . . . ?
C109 N103 C116 N104 173.9(9) . . . . ?
C109 N103 C116 C115 -3.1(11) . . . . ?
C109 C110 C111 C112 178.5(10) . . . . ?
C109 C110 C115 C114 -178.2(9) . . . . ?
C109 C110 C115 C116 0.9(11) . . . . ?
C110 C111 C112 C113 -1.8(15) . . . . ?
C110 C115 C116 N103 1.4(11) . . . . ?
C110 C115 C116 N104 -175.7(9) . . . . ?
C111 C110 C115 C114 -0.6(16) . . . . ?
C111 C110 C115 C116 178.5(9) . . . . ?
C111 C112 C113 C114 1.2(15) . . . . ?
C112 C113 C114 C115 -0.3(14) . . . . ?
C113 C114 C115 C110 0.0(15) . . . . ?
C113 C114 C115 C116 -178.9(10) . . . . ?
C114 C115 C116 N103 -179.6(10) . . . . ?
C114 C115 C116 N104 3.3(17) . . . . ?
C115 C110 C111 C112 1.5(15) . . . . ?
C116 N103 C109 N102 -173.6(9) . . . . ?
C116 N103 C109 C110 3.6(11) . . . . ?
C116 N104 C117 N105 5.6(17) . . . . ?
C116 N104 C117 C118 -171.7(9) . . . . ?
C117 N104 C116 N103 0.0(16) . . . . ?
C117 N104 C116 C115 176.6(9) . . . . ?
C117 N105 C124 N106 176.9(10) . . . . ?
C117 N105 C124 C123 0.7(11) . . . . ?
C117 C118 C119 C120 174.9(10) . . . . ?
C117 C118 C123 C122 -175.8(9) . . . . ?
C117 C118 C123 C124 -2.9(11) . . . . ?
C118 C119 C120 C121 -0.1(15) . . . . ?
C118 C123 C124 N105 1.5(12) . . . . ?
C118 C123 C124 N106 -174.8(10) . . . . ?
C119 C118 C123 C122 1.3(16) . . . . ?
C119 C118 C123 C124 174.3(9) . . . . ?
C119 C120 C121 C122 1.6(16) . . . . ?
C120 C121 C122 C123 -1.6(15) . . . . ?
C121 C122 C123 C118 0.2(15) . . . . ?
C121 C122 C123 C124 -170.9(11) . . . . ?
C122 C123 C124 N105 173.4(10) . . . . ?
C122 C123 C124 N106 -2.9(18) . . . . ?
C123 C118 C119 C120 -1.4(15) . . . . ?
C124 N105 C117 N104 179.9(10) . . . . ?
C124 N105 C117 C118 -2.5(11) . . . . ?
C124 N106 C125 N107 2.9(16) . . . . ?
C124 N106 C125 C126 -170.6(10) . . . . ?
C125 N106 C124 N105 -7.6(17) . . . . ?
C125 N106 C124 C123 168.0(10) . . . . ?
C125 N107 C132 N108 175.9(10) . . . . ?
C125 N107 C132 C131 -1.1(11) . . . . ?
C125 C126 C127 C128 -177.2(11) . . . . ?
C125 C126 C131 C130 179.2(9) . . . . ?
C125 C126 C131 C132 0.9(12) . . . . ?
C126 C127 C128 C129 -2.0(15) . . . . ?
C126 C131 C132 N107 0.1(12) . . . . ?
C126 C131 C132 N108 -177.0(10) . . . . ?
C127 C126 C131 C130 0.2(16) . . . . ?
C127 C126 C131 C132 -178.0(9) . . . . ?
C127 C128 C129 C130 0.9(15) . . . . ?
C128 C129 C130 C131 0.8(15) . . . . ?
C129 C130 C131 C126 -1.4(16) . . . . ?
C129 C130 C131 C132 176.3(11) . . . . ?
C130 C131 C132 N107 -177.8(11) . . . . ?
C130 C131 C132 N108 5.1(19) . . . . ?
C131 C126 C127 C128 1.4(15) . . . . ?
C132 N107 C125 N106 -172.6(10) . . . . ?
C132 N107 C125 C126 1.7(11) . . . . ?
C132 N108 C101 N101 2.8(17) . . . . ?
C132 N108 C101 C102 -176.7(10) . . . . ?
C201 C202 C203 Ir21 -62.4(8) . . . . ?
C201 C202 C203 C204 -0.9(13) . . . . ?
C201 C202 C203 C208 172.9(11) . . . . ?
C202 C201 C205 Ir21 60.2(8) . . . . ?
C202 C201 C205 C204 -5.1(13) . . . . ?
C202 C201 C205 C210 -179.1(10) . . . . ?
C202 C203 C204 Ir21 -59.7(8) . . . . ?
C202 C203 C204 C205 -2.2(13) . . . . ?
C202 C203 C204 C209 179.1(11) . . . . ?
C203 C204 C205 Ir21 -59.5(8) . . . . ?
C203 C204 C205 C201 4.7(13) . . . . ?
C203 C204 C205 C210 178.6(10) . . . . ?
C205 C201 C202 Ir21 -60.1(8) . . . . ?
C205 C201 C202 C203 3.5(13) . . . . ?
C205 C201 C202 C207 178.2(10) . . . . ?
C206 C201 C202 Ir21 122.5(11) . . . . ?
C206 C201 C202 C203 -173.9(10) . . . . ?
C206 C201 C202 C207 0.7(18) . . . . ?
C206 C201 C205 Ir21 -122.5(12) . . . . ?
C206 C201 C205 C204 172.2(11) . . . . ?
C206 C201 C205 C210 -1.8(19) . . . . ?
C207 C202 C203 Ir21 123.4(12) . . . . ?
C207 C202 C203 C204 -175.1(11) . . . . ?
C207 C202 C203 C208 -1(2) . . . . ?
C208 C203 C204 Ir21 126.6(12) . . . . ?
C208 C203 C204 C205 -175.9(11) . . . . ?
C208 C203 C204 C209 5.4(19) . . . . ?
C209 C204 C205 Ir21 119.2(11) . . . . ?
C209 C204 C205 C201 -176.6(10) . . . . ?
C209 C204 C205 C210 -2.6(19) . . . . ?

loop_
_exptl_oxdiff_crystal_face_indexfrac_h
_exptl_oxdiff_crystal_face_indexfrac_k
_exptl_oxdiff_crystal_face_indexfrac_l
_exptl_oxdiff_crystal_face_x
_exptl_oxdiff_crystal_face_y
_exptl_oxdiff_crystal_face_z
-0.0001 -1.0002 2.0001 -0.0794 -0.0160 -0.0255
0.0001 1.0002 -2.0001 0.0794 0.0160 0.0255
1.9992 -0.9996 -1.9982 -0.0659 0.0214 0.1105
-1.9992 0.9996 1.9982 0.0659 -0.0214 -0.1105
0.0000 0.0001 -1.0000 0.0169 -0.0117 0.0204
-0.0000 -0.0001 1.0000 -0.0169 0.0117 -0.0204
-0.0001 -0.9999 -0.9999 -0.0286 -0.0511 0.0357
0.0001 0.9999 0.9999 0.0286 0.0511 -0.0357
